data_7056047
loop_
_publ_author_name
'Altaf, Muhammad'
'Mansha, Muhammad'
'Sohail, Manzar'
'Isab, Anvarhusein A.'
'Ullah, Nisar'
'Khan, Safyan A.'
'Sher, Muhammad'
'Stoeckli-Evans, Helen'

_publ_section_title
;
 Synthesis, structures and photoluminescence properties of mixed ligand
 divalent metal--organic frameworks
;
_journal_issue 8
_journal_name_full 'New J. Chem.'
_journal_page_first 2980
_journal_paper_doi 10.1039/C7NJ00188F
_journal_volume 41
_journal_year 2017
_chemical_formula_moiety 'C27 H24 Co2 N4 O8, 2(C3 H7 N O)'
_chemical_formula_sum 'C33 H38 Co2 N6 O10'
_chemical_formula_weight 796.55
_space_group_crystal_system monoclinic
_space_group_IT_number 14
_space_group_name_Hall '-P 2yn'
_space_group_name_H-M_alt 'P 1 21/n 1'
_symmetry_space_group_name_Hall '-P 2yn'
_symmetry_space_group_name_H-M 'P 1 21/n 1'
_atom_sites_solution_hydrogens geom
_atom_sites_solution_primary direct
_atom_sites_solution_secondary cifmap
_audit_creation_method SHELXL-2014/6
_audit_update_record
;
2016-07-20 deposited with the CCDC.
2017-03-08 downloaded from the CCDC.
;
_cell_angle_alpha 90
_cell_angle_beta 108.374(5)
_cell_angle_gamma 90
_cell_formula_units_Z 4
_cell_length_a 18.3638(12)
_cell_length_b 10.9135(4)
_cell_length_c 18.8942(11)
_cell_measurement_reflns_used 19903
_cell_measurement_temperature 203(2)
_cell_measurement_theta_max 26.65
_cell_measurement_theta_min 1.35
_cell_volume 3593.6(4)
_computing_cell_refinement 'X-Area (Stoe & Cie, 2009)'
_computing_data_collection 'X-Area (Stoe & Cie, 2009)'
_computing_data_reduction 'X-RED32 (Stoe & Cie, 2009)'
_computing_molecular_graphics 'PLATON (Spek, 2009) and Mercury (Macrae et al., 2008)'
_computing_publication_material
;
SHELXL-2014/6 (Sheldrick, 2015) and PLATON (Spek, 2009)
;
_computing_structure_refinement 'SHELXL-2014/6 (Sheldrick, 2015)'
_computing_structure_solution 'SHELXS-2014/6 (Sheldrick, 2008)'
_diffrn_ambient_temperature 203(2)
_diffrn_detector 'image plate (34 cm diameter)'
_diffrn_detector_type STOE
_diffrn_measured_fraction_theta_full 0.998
_diffrn_measured_fraction_theta_max 0.997
_diffrn_measurement_device '2-circle goniometer'
_diffrn_measurement_device_type 'STOE IPDS 2'
_diffrn_measurement_method '\f + \w scans'
_diffrn_radiation_monochromator 'plane graphite'
_diffrn_radiation_source 'fine-focus sealed tube'
_diffrn_radiation_type MoK\a
_diffrn_radiation_wavelength 0.71073
_diffrn_reflns_av_R_equivalents 0.0733
_diffrn_reflns_av_unetI/netI 0.0649
_diffrn_reflns_Laue_measured_fraction_full 0.998
_diffrn_reflns_Laue_measured_fraction_max 0.997
_diffrn_reflns_limit_h_max 22
_diffrn_reflns_limit_h_min -22
_diffrn_reflns_limit_k_max 13
_diffrn_reflns_limit_k_min -12
_diffrn_reflns_limit_l_max 23
_diffrn_reflns_limit_l_min -23
_diffrn_reflns_number 37738
_diffrn_reflns_point_group_measured_fraction_full 0.998
_diffrn_reflns_point_group_measured_fraction_max 0.997
_diffrn_reflns_theta_full 25.242
_diffrn_reflns_theta_max 26.229
_diffrn_reflns_theta_min 1.348
_diffrn_source 'sealed X-ray tube, 12 x 0.4 mm long-fine focus'
_exptl_absorpt_coefficient_mu 0.987
_exptl_absorpt_correction_T_max 1.0000
_exptl_absorpt_correction_T_min 0.8962
_exptl_absorpt_correction_type multi-scan
_exptl_absorpt_process_details '(MULABS; Spek, 2009)'
_exptl_crystal_colour blue
_exptl_crystal_density_diffrn 1.472
_exptl_crystal_description rod
_exptl_crystal_F_000 1648
_exptl_crystal_size_max 0.50
_exptl_crystal_size_mid 0.27
_exptl_crystal_size_min 0.12
_refine_diff_density_max 0.393
_refine_diff_density_min -0.372
_refine_diff_density_rms 0.064
_refine_ls_extinction_method none
_refine_ls_goodness_of_fit_ref 0.950
_refine_ls_hydrogen_treatment constr
_refine_ls_matrix_type full
_refine_ls_number_parameters 466
_refine_ls_number_reflns 7228
_refine_ls_number_restraints 0
_refine_ls_restrained_S_all 0.950
_refine_ls_R_factor_all 0.0793
_refine_ls_R_factor_gt 0.0419
_refine_ls_shift/su_max 0.001
_refine_ls_shift/su_mean 0.000
_refine_ls_structure_factor_coef Fsqd
_refine_ls_weighting_details 'w=1/[\s^2^(Fo^2^)+(0.0394P)^2^] where P=(Fo^2^+2Fc^2^)/3'
_refine_ls_weighting_scheme calc
_refine_ls_wR_factor_gt 0.0810
_refine_ls_wR_factor_ref 0.0880
_reflns_Friedel_coverage 0.000
_reflns_number_gt 4696
_reflns_number_total 7228
_reflns_threshold_expression 'I > 2\s(I)'
_cod_data_source_file c7nj00188f2.cif
_cod_data_source_block 1
_cod_depositor_comments 'Adding full bibliography for 7056045--7056047.cif.'
_cod_database_code 7056047
_shelx_space_group_comment
;
The symmetry employed for this shelxl refinement is uniquely defined
by the following loop, which should always be used as a source of
symmetry information in preference to the above space-group names.
They are only intended as comments.
;
_shelxl_version_number 2014/6

loop_
_space_group_symop_operation_xyz
'x, y, z'
'-x+1/2, y+1/2, -z+1/2'
'-x, -y, -z'
'x-1/2, -y-1/2, z-1/2'

loop_
_atom_site_label
_atom_site_type_symbol
_atom_site_fract_x
_atom_site_fract_y
_atom_site_fract_z
_atom_site_U_iso_or_equiv
_atom_site_adp_type
_atom_site_occupancy
_atom_site_site_symmetry_order
_atom_site_calc_flag
_atom_site_refinement_flags_posn
_atom_site_refinement_flags_adp
Co1 Co 0.18635(2) 0.29472(4) 0.47069(2) 0.01684(10) Uani 1 1 d . .
Co2 Co 0.28547(2) 0.29775(4) 0.37667(2) 0.01610(10) Uani 1 1 d . .
O1 O 0.11172(13) 0.3015(2) 0.36397(11) 0.0326(5) Uani 1 1 d . .
O2 O 0.18544(12) 0.3057(2) 0.28995(11) 0.0299(5) Uani 1 1 d . .
O3 O 0.25962(14) 0.1177(2) 0.38731(13) 0.0338(6) Uani 1 1 d . .
O4 O 0.18782(16) 0.1106(2) 0.46227(14) 0.0400(6) Uani 1 1 d . .
O5 O 0.28131(13) 0.4815(2) 0.39262(12) 0.0271(5) Uani 1 1 d . .
O6 O 0.20443(14) 0.4791(2) 0.46415(13) 0.0301(6) Uani 1 1 d . .
O7 O -0.21096(13) 0.2149(3) 0.05285(12) 0.0367(6) Uani 1 1 d . .
O8 O -0.13533(13) 0.2179(2) -0.01935(11) 0.0321(5) Uani 1 1 d . .
N1 N 0.10528(15) 0.3257(2) 0.52198(14) 0.0235(6) Uani 1 1 d . .
N2 N 0.04164(16) 0.4047(3) 0.59159(14) 0.0280(6) Uani 1 1 d . .
N3 N -0.07349(16) 0.2262(3) 0.73942(15) 0.0293(7) Uani 1 1 d . .
N4 N -0.13943(14) 0.1873(2) 0.81585(13) 0.0216(6) Uani 1 1 d . .
C1 C 0.12169(18) 0.2968(3) 0.30130(16) 0.0225(6) Uani 1 1 d . .
C2 C 0.22508(19) 0.0614(3) 0.42456(18) 0.0252(7) Uani 1 1 d . .
C3 C 0.23038(19) -0.0750(3) 0.42573(18) 0.0226(7) Uani 1 1 d . .
C4 C 0.2092(2) -0.1415(3) 0.47964(18) 0.0250(7) Uani 1 1 d . .
H4A H 0.1905 -0.1004 0.5141 0.030 Uiso 1 1 calc R U
C5 C 0.25712(19) -0.1369(3) 0.37473(18) 0.0244(7) Uani 1 1 d . .
H5A H 0.2714 -0.0925 0.3386 0.029 Uiso 1 1 calc R U
C6 C 0.24353(19) 0.5328(3) 0.42987(17) 0.0211(6) Uani 1 1 d . .
C7 C 0.24215(19) 0.6699(3) 0.43074(17) 0.0212(6) Uani 1 1 d . .
C8 C 0.21584(19) -0.2679(3) 0.48200(17) 0.0247(7) Uani 1 1 d . .
H8A H 0.2024 -0.3121 0.5187 0.030 Uiso 1 1 calc R U
C9 C 0.26292(19) -0.2639(3) 0.37662(18) 0.0254(8) Uani 1 1 d . .
H9A H 0.2807 -0.3052 0.3416 0.031 Uiso 1 1 calc R U
C10 C 0.05139(17) 0.2793(3) 0.23478(16) 0.0206(6) Uani 1 1 d . .
C11 C 0.05623(17) 0.2914(3) 0.16288(16) 0.0256(7) Uani 1 1 d . .
H11 H 0.1036 0.3107 0.1563 0.031 Uiso 1 1 calc R U
C12 C -0.00828(18) 0.2753(3) 0.10106(17) 0.0269(8) Uani 1 1 d . .
H12 H -0.0044 0.2839 0.0529 0.032 Uiso 1 1 calc R U
C13 C -0.07873(18) 0.2464(3) 0.11001(17) 0.0221(7) Uani 1 1 d . .
C14 C -0.14666(18) 0.2250(3) 0.04217(17) 0.0247(7) Uani 1 1 d . .
C15 C -0.08367(18) 0.2356(3) 0.18126(17) 0.0271(7) Uani 1 1 d . .
H15 H -0.1311 0.2166 0.1878 0.032 Uiso 1 1 calc R U
C16 C -0.01933(19) 0.2525(3) 0.24322(17) 0.0250(7) Uani 1 1 d . .
H16 H -0.0237 0.2458 0.2913 0.030 Uiso 1 1 calc R U
C17 C 0.11166(18) 0.3878(3) 0.58426(16) 0.0242(7) Uani 1 1 d . .
C18 C -0.0115(2) 0.3521(4) 0.53113(19) 0.0368(9) Uani 1 1 d . .
H18 H -0.0649 0.3504 0.5211 0.044 Uiso 1 1 calc R U
C19 C 0.02817(18) 0.3038(3) 0.48918(17) 0.0305(7) Uani 1 1 d . .
H19 H 0.0065 0.2614 0.4441 0.037 Uiso 1 1 calc R U
C20 C 0.0244(2) 0.4678(3) 0.65302(19) 0.0346(8) Uani 1 1 d . .
H20A H -0.0238 0.5130 0.6331 0.042 Uiso 1 1 calc R U
H20B H 0.0651 0.5275 0.6753 0.042 Uiso 1 1 calc R U
C21 C 0.0177(2) 0.3800(3) 0.71364(19) 0.0350(8) Uani 1 1 d . .
H21A H 0.0658 0.3343 0.7336 0.042 Uiso 1 1 calc R U
H21B H 0.0093 0.4270 0.7545 0.042 Uiso 1 1 calc R U
C22 C -0.0481(2) 0.2906(4) 0.68308(18) 0.0386(9) Uani 1 1 d . .
H22A H -0.0919 0.3355 0.6500 0.046 Uiso 1 1 calc R U
H22B H -0.0325 0.2294 0.6527 0.046 Uiso 1 1 calc R U
C23 C -0.11670(18) 0.2741(3) 0.77845(16) 0.0237(7) Uani 1 1 d . .
C24 C -0.1094(2) 0.0783(3) 0.79902(18) 0.0288(7) Uani 1 1 d . .
H24 H -0.1164 0.0007 0.8175 0.035 Uiso 1 1 calc R U
C25 C -0.0688(2) 0.1006(3) 0.7523(2) 0.0351(8) Uani 1 1 d . .
H25 H -0.0425 0.0429 0.7325 0.042 Uiso 1 1 calc R U
C26 C -0.1362(2) 0.4064(3) 0.7783(2) 0.0361(9) Uani 1 1 d . .
H26A H -0.1440 0.4402 0.7289 0.054 Uiso 1 1 calc R U
H26B H -0.0945 0.4496 0.8142 0.054 Uiso 1 1 calc R U
H26C H -0.1827 0.4158 0.7916 0.054 Uiso 1 1 calc R U
C27 C 0.1838(2) 0.4343(4) 0.6375(2) 0.0423(10) Uani 1 1 d . .
H27A H 0.1948 0.3901 0.6842 0.063 Uiso 1 1 calc R U
H27B H 0.1785 0.5210 0.6462 0.063 Uiso 1 1 calc R U
H27C H 0.2255 0.4224 0.6170 0.063 Uiso 1 1 calc R U
O9 O 0.64877(19) 0.3140(4) 0.32886(19) 0.0714(10) Uani 1 1 d . .
N5 N 0.58780(19) 0.3291(3) 0.41666(18) 0.0458(8) Uani 1 1 d . .
C28 C 0.6213(3) 0.3732(5) 0.3689(2) 0.0567(12) Uani 1 1 d . .
H28 H 0.6240 0.4590 0.3657 0.068 Uiso 1 1 calc R U
C29 C 0.5561(3) 0.4079(4) 0.4612(2) 0.0551(11) Uani 1 1 d . .
H29A H 0.5581 0.4925 0.4460 0.083 Uiso 1 1 calc R U
H29B H 0.5857 0.3992 0.5135 0.083 Uiso 1 1 calc R U
H29C H 0.5032 0.3850 0.4540 0.083 Uiso 1 1 calc R U
C30 C 0.5817(3) 0.1980(4) 0.4256(2) 0.0579(11) Uani 1 1 d . .
H30A H 0.6010 0.1554 0.3902 0.087 Uiso 1 1 calc R U
H30B H 0.5283 0.1762 0.4168 0.087 Uiso 1 1 calc R U
H30C H 0.6116 0.1746 0.4759 0.087 Uiso 1 1 calc R U
O10 O 0.6342(2) 0.7323(3) 0.1527(2) 0.0725(10) Uani 1 1 d . .
N6 N 0.6824(3) 0.5393(4) 0.1575(2) 0.0635(11) Uani 1 1 d . .
C31 C 0.6874(3) 0.6609(4) 0.1602(2) 0.0526(11) Uani 1 1 d . .
H31 H 0.7364 0.6951 0.1687 0.063 Uiso 1 1 calc R U
C32 C 0.7506(4) 0.4631(6) 0.1643(3) 0.097(2) Uani 1 1 d . .
H32A H 0.7611 0.4121 0.2085 0.146 Uiso 1 1 calc R U
H32B H 0.7944 0.5156 0.1686 0.146 Uiso 1 1 calc R U
H32C H 0.7411 0.4116 0.1205 0.146 Uiso 1 1 calc R U
C33 C 0.6094(4) 0.4775(7) 0.1452(5) 0.130(3) Uani 1 1 d . .
H33A H 0.5698 0.5377 0.1425 0.194 Uiso 1 1 calc R U
H33B H 0.6132 0.4215 0.1860 0.194 Uiso 1 1 calc R U
H33C H 0.5965 0.4321 0.0987 0.194 Uiso 1 1 calc R U

loop_
_atom_site_aniso_label
_atom_site_aniso_U_11
_atom_site_aniso_U_22
_atom_site_aniso_U_33
_atom_site_aniso_U_23
_atom_site_aniso_U_13
_atom_site_aniso_U_12
Co1 0.0189(2) 0.0133(2) 0.01774(19) -0.00001(19) 0.00495(16) 0.0017(2)
Co2 0.0180(2) 0.0130(2) 0.01675(19) 0.00001(18) 0.00471(16) 0.00057(19)
O1 0.0304(13) 0.0432(14) 0.0181(10) -0.0049(11) -0.0010(9) 0.0072(12)
O2 0.0198(12) 0.0352(13) 0.0289(11) 0.0044(11) -0.0006(9) -0.0057(11)
O3 0.0410(15) 0.0195(12) 0.0445(14) 0.0034(11) 0.0185(12) -0.0041(11)
O4 0.0587(18) 0.0218(13) 0.0459(15) -0.0022(12) 0.0255(14) 0.0066(13)
O5 0.0320(13) 0.0123(11) 0.0384(13) -0.0024(10) 0.0130(11) 0.0010(10)
O6 0.0415(15) 0.0115(11) 0.0425(14) -0.0013(10) 0.0205(12) -0.0043(10)
O7 0.0212(12) 0.0533(17) 0.0295(12) -0.0067(12) -0.0008(10) -0.0068(12)
O8 0.0291(13) 0.0407(15) 0.0208(11) -0.0042(11) -0.0003(10) -0.0018(11)
N1 0.0251(14) 0.0242(15) 0.0220(13) 0.0009(11) 0.0090(11) -0.0018(12)
N2 0.0331(16) 0.0283(16) 0.0285(14) 0.0050(12) 0.0182(13) 0.0068(13)
N3 0.0300(15) 0.0358(19) 0.0271(14) 0.0014(12) 0.0164(12) 0.0014(13)
N4 0.0228(14) 0.0214(15) 0.0215(12) 0.0017(11) 0.0082(11) 0.0006(12)
C1 0.0259(16) 0.0143(14) 0.0232(14) -0.0004(14) 0.0017(12) 0.0024(15)
C2 0.0261(19) 0.0150(15) 0.0279(16) -0.0006(14) -0.0009(14) 0.0008(14)
C3 0.0248(17) 0.0143(15) 0.0265(15) -0.0010(14) 0.0050(13) 0.0007(14)
C4 0.034(2) 0.0169(17) 0.0268(17) 0.0000(13) 0.0138(15) -0.0002(14)
C5 0.0285(18) 0.0155(17) 0.0303(17) 0.0020(13) 0.0109(15) -0.0028(14)
C6 0.0217(16) 0.0160(15) 0.0216(15) 0.0000(13) 0.0014(13) -0.0006(14)
C7 0.0219(16) 0.0151(15) 0.0237(15) -0.0007(12) 0.0029(13) 0.0001(13)
C8 0.0299(18) 0.0204(19) 0.0251(16) 0.0024(13) 0.0104(14) 0.0007(14)
C9 0.0308(19) 0.0187(18) 0.0272(17) -0.0007(13) 0.0097(15) 0.0020(14)
C10 0.0194(15) 0.0157(16) 0.0222(14) -0.0011(12) 0.0001(12) 0.0013(13)
C11 0.0203(15) 0.0325(17) 0.0232(14) -0.0010(15) 0.0054(12) -0.0024(16)
C12 0.0272(18) 0.034(2) 0.0199(14) -0.0006(13) 0.0084(13) -0.0007(15)
C13 0.0200(16) 0.0218(15) 0.0201(15) -0.0015(12) 0.0003(13) -0.0006(13)
C14 0.0240(18) 0.0159(18) 0.0261(16) 0.0010(12) -0.0038(13) 0.0020(13)
C15 0.0179(16) 0.0317(19) 0.0306(17) -0.0022(14) 0.0061(14) -0.0034(14)
C16 0.0259(18) 0.0310(17) 0.0177(15) 0.0002(12) 0.0061(13) -0.0007(14)
C17 0.0280(18) 0.0231(16) 0.0241(15) 0.0024(13) 0.0120(14) 0.0015(14)
C18 0.0211(18) 0.057(2) 0.0341(19) 0.0082(17) 0.0116(15) -0.0018(17)
C19 0.0274(17) 0.0395(19) 0.0253(15) 0.0033(16) 0.0094(13) -0.0056(17)
C20 0.046(2) 0.0288(18) 0.041(2) 0.0031(16) 0.0308(18) 0.0083(17)
C21 0.036(2) 0.044(2) 0.0318(18) 0.0014(16) 0.0197(16) 0.0023(18)
C22 0.0356(19) 0.058(2) 0.0274(16) 0.0051(19) 0.0167(15) -0.001(2)
C23 0.0269(17) 0.0236(19) 0.0218(15) 0.0032(13) 0.0094(13) 0.0002(14)
C24 0.034(2) 0.0202(17) 0.0350(18) 0.0016(14) 0.0143(16) 0.0054(15)
C25 0.036(2) 0.033(2) 0.040(2) -0.0036(17) 0.0175(17) 0.0061(17)
C26 0.046(2) 0.028(2) 0.041(2) 0.0071(16) 0.0235(18) 0.0018(17)
C27 0.040(2) 0.055(3) 0.035(2) -0.0186(18) 0.0156(17) -0.0104(19)
O9 0.065(2) 0.083(3) 0.069(2) -0.008(2) 0.0255(18) -0.005(2)
N5 0.043(2) 0.041(2) 0.0471(19) 0.0007(15) 0.0051(16) -0.0025(16)
C28 0.051(3) 0.059(3) 0.054(3) -0.003(2) 0.007(2) -0.007(2)
C29 0.054(3) 0.051(3) 0.059(3) -0.007(2) 0.015(2) -0.004(2)
C30 0.063(3) 0.044(2) 0.057(2) 0.003(2) 0.006(2) -0.007(3)
O10 0.083(3) 0.066(2) 0.081(2) 0.0033(18) 0.044(2) 0.018(2)
N6 0.091(3) 0.052(2) 0.050(2) -0.0035(19) 0.025(2) 0.005(2)
C31 0.063(3) 0.060(3) 0.041(2) 0.001(2) 0.025(2) 0.006(2)
C32 0.138(6) 0.087(4) 0.051(3) -0.009(3) 0.007(3) 0.059(4)
C33 0.134(7) 0.092(5) 0.181(8) -0.022(5) 0.074(6) -0.051(5)

loop_
_atom_type_symbol
_atom_type_description
_atom_type_scat_dispersion_real
_atom_type_scat_dispersion_imag
_atom_type_scat_source
C C 0.0033 0.0016 'International Tables Vol C Tables 4.2.6.8 and 6.1.1.4'
H H 0.0000 0.0000 'International Tables Vol C Tables 4.2.6.8 and 6.1.1.4'
Co Co 0.3494 0.9721 'International Tables Vol C Tables 4.2.6.8 and 6.1.1.4'
N N 0.0061 0.0033 'International Tables Vol C Tables 4.2.6.8 and 6.1.1.4'
O O 0.0106 0.0060 'International Tables Vol C Tables 4.2.6.8 and 6.1.1.4'

loop_
_geom_angle_atom_site_label_1
_geom_angle_atom_site_label_2
_geom_angle_atom_site_label_3
_geom_angle
_geom_angle_site_symmetry_1
_geom_angle_site_symmetry_3
O4 Co1 O7 88.66(11) . 4_666
O4 Co1 N1 103.43(10) . .
O7 Co1 N1 106.59(10) 4_666 .
O4 Co1 O6 165.27(9) . .
O7 Co1 O6 88.15(11) 4_666 .
N1 Co1 O6 91.26(10) . .
O4 Co1 O1 88.85(11) . .
O7 Co1 O1 157.54(9) 4_666 .
N1 Co1 O1 95.70(10) . .
O6 Co1 O1 88.62(10) . .
O4 Co1 Co2 86.38(7) . .
O7 Co1 Co2 81.89(7) 4_666 .
N1 Co1 Co2 166.97(7) . .
O6 Co1 Co2 78.94(6) . .
O1 Co1 Co2 75.68(6) . .
O5 Co2 O2 90.62(10) . .
O5 Co2 O3 155.78(9) . .
O2 Co2 O3 86.65(10) . .
O5 Co2 O8 89.34(10) . 4_666
O2 Co2 O8 163.66(9) . 4_666
O3 Co2 O8 86.70(10) . 4_666
O5 Co2 N4 93.86(10) . 4_665
O2 Co2 N4 98.05(9) . 4_665
O3 Co2 N4 110.35(10) . 4_665
O8 Co2 N4 98.25(9) 4_666 4_665
O5 Co2 Co1 82.01(6) . .
O2 Co2 Co1 85.01(6) . .
O3 Co2 Co1 73.78(7) . .
O8 Co2 Co1 78.81(6) 4_666 .
N4 Co2 Co1 174.92(7) 4_665 .
C1 O1 Co1 132.5(2) . .
C1 O2 Co2 120.66(19) . .
C2 O3 Co2 134.7(2) . .
C2 O4 Co1 119.7(2) . .
C6 O5 Co2 124.9(2) . .
C6 O6 Co1 128.4(2) . .
C14 O7 Co1 124.8(2) . 4_565
C14 O8 Co2 128.5(2) . 4_565
C17 N1 C19 106.1(3) . .
C17 N1 Co1 129.0(2) . .
C19 N1 Co1 123.9(2) . .
C17 N2 C18 107.9(3) . .
C17 N2 C20 126.5(3) . .
C18 N2 C20 125.5(3) . .
C23 N3 C25 107.5(3) . .
C23 N3 C22 126.0(3) . .
C25 N3 C22 125.6(3) . .
C23 N4 C24 106.0(3) . .
C23 N4 Co2 128.2(2) . 4_566
C24 N4 Co2 125.4(2) . 4_566
O1 C1 O2 125.3(3) . .
O1 C1 C10 116.9(3) . .
O2 C1 C10 117.8(2) . .
O3 C2 O4 125.1(3) . .
O3 C2 C3 117.2(3) . .
O4 C2 C3 117.6(3) . .
C5 C3 C4 119.5(3) . .
C5 C3 C2 120.8(3) . .
C4 C3 C2 119.7(3) . .
C8 C4 C3 119.8(3) . .
C8 C4 H4A 120.1 . .
C3 C4 H4A 120.1 . .
C3 C5 C9 120.6(3) . .
C3 C5 H5A 119.7 . .
C9 C5 H5A 119.7 . .
O6 C6 O5 125.7(3) . .
O6 C6 C7 116.6(3) . .
O5 C6 C7 117.6(3) . .
C8 C7 C9 119.5(3) 1_565 1_565
C8 C7 C6 120.5(3) 1_565 .
C9 C7 C6 119.9(3) 1_565 .
C4 C8 C7 120.8(3) . 1_545
C4 C8 H8A 119.6 . .
C7 C8 H8A 119.6 1_545 .
C5 C9 C7 119.8(3) . 1_545
C5 C9 H9A 120.1 . .
C7 C9 H9A 120.1 1_545 .
C16 C10 C11 118.7(3) . .
C16 C10 C1 121.2(3) . .
C11 C10 C1 120.0(3) . .
C12 C11 C10 120.5(3) . .
C12 C11 H11 119.7 . .
C10 C11 H11 119.7 . .
C11 C12 C13 120.4(3) . .
C11 C12 H12 119.8 . .
C13 C12 H12 119.8 . .
C15 C13 C12 119.1(3) . .
C15 C13 C14 121.8(3) . .
C12 C13 C14 119.1(3) . .
O8 C14 O7 125.6(3) . .
O8 C14 C13 118.0(3) . .
O7 C14 C13 116.4(3) . .
C13 C15 C16 120.7(3) . .
C13 C15 H15 119.7 . .
C16 C15 H15 119.7 . .
C10 C16 C15 120.6(3) . .
C10 C16 H16 119.7 . .
C15 C16 H16 119.7 . .
N1 C17 N2 109.8(3) . .
N1 C17 C27 125.9(3) . .
N2 C17 C27 124.2(3) . .
C19 C18 N2 106.3(3) . .
C19 C18 H18 126.8 . .
N2 C18 H18 126.8 . .
C18 C19 N1 109.8(3) . .
C18 C19 H19 125.1 . .
N1 C19 H19 125.1 . .
N2 C20 C21 112.7(3) . .
N2 C20 H20A 109.0 . .
C21 C20 H20A 109.0 . .
N2 C20 H20B 109.0 . .
C21 C20 H20B 109.0 . .
H20A C20 H20B 107.8 . .
C22 C21 C20 111.1(3) . .
C22 C21 H21A 109.4 . .
C20 C21 H21A 109.4 . .
C22 C21 H21B 109.4 . .
C20 C21 H21B 109.4 . .
H21A C21 H21B 108.0 . .
N3 C22 C21 115.4(3) . .
N3 C22 H22A 108.4 . .
C21 C22 H22A 108.4 . .
N3 C22 H22B 108.4 . .
C21 C22 H22B 108.4 . .
H22A C22 H22B 107.5 . .
N4 C23 N3 110.6(3) . .
N4 C23 C26 125.4(3) . .
N3 C23 C26 123.9(3) . .
C25 C24 N4 109.7(3) . .
C25 C24 H24 125.2 . .
N4 C24 H24 125.2 . .
C24 C25 N3 106.1(3) . .
C24 C25 H25 126.9 . .
N3 C25 H25 126.9 . .
C23 C26 H26A 109.5 . .
C23 C26 H26B 109.5 . .
H26A C26 H26B 109.5 . .
C23 C26 H26C 109.5 . .
H26A C26 H26C 109.5 . .
H26B C26 H26C 109.5 . .
C17 C27 H27A 109.5 . .
C17 C27 H27B 109.5 . .
H27A C27 H27B 109.5 . .
C17 C27 H27C 109.5 . .
H27A C27 H27C 109.5 . .
H27B C27 H27C 109.5 . .
C28 N5 C29 122.3(4) . .
C28 N5 C30 120.4(4) . .
C29 N5 C30 117.3(3) . .
O9 C28 N5 126.7(5) . .
O9 C28 H28 116.6 . .
N5 C28 H28 116.6 . .
N5 C29 H29A 109.5 . .
N5 C29 H29B 109.5 . .
H29A C29 H29B 109.5 . .
N5 C29 H29C 109.5 . .
H29A C29 H29C 109.5 . .
H29B C29 H29C 109.5 . .
N5 C30 H30A 109.5 . .
N5 C30 H30B 109.5 . .
H30A C30 H30B 109.5 . .
N5 C30 H30C 109.5 . .
H30A C30 H30C 109.5 . .
H30B C30 H30C 109.5 . .
C31 N6 C33 121.2(5) . .
C31 N6 C32 120.9(5) . .
C33 N6 C32 117.9(5) . .
O10 C31 N6 126.1(5) . .
O10 C31 H31 117.0 . .
N6 C31 H31 117.0 . .
N6 C32 H32A 109.5 . .
N6 C32 H32B 109.5 . .
H32A C32 H32B 109.5 . .
N6 C32 H32C 109.5 . .
H32A C32 H32C 109.5 . .
H32B C32 H32C 109.5 . .
N6 C33 H33A 109.5 . .
N6 C33 H33B 109.5 . .
H33A C33 H33B 109.5 . .
N6 C33 H33C 109.5 . .
H33A C33 H33C 109.5 . .
H33B C33 H33C 109.5 . .

loop_
_geom_bond_atom_site_label_1
_geom_bond_atom_site_label_2
_geom_bond_distance
_geom_bond_site_symmetry_2
Co1 O4 2.016(2) .
Co1 O7 2.033(2) 4_666
Co1 N1 2.044(2) .
Co1 O6 2.049(2) .
Co1 O1 2.051(2) .
Co1 Co2 2.9169(5) .
Co2 O5 2.033(2) .
Co2 O2 2.042(2) .
Co2 O3 2.046(2) .
Co2 O8 2.050(2) 4_666
Co2 N4 2.061(2) 4_665
O1 C1 1.255(3) .
O2 C1 1.259(4) .
O3 C2 1.247(4) .
O4 C2 1.254(4) .
O5 C6 1.264(4) .
O6 C6 1.254(4) .
O7 C14 1.264(4) .
O7 Co1 2.033(2) 4_565
O8 C14 1.246(4) .
O8 Co2 2.050(2) 4_565
N1 C17 1.331(4) .
N1 C19 1.376(4) .
N2 C17 1.349(4) .
N2 C18 1.372(4) .
N2 C20 1.467(4) .
N3 C23 1.348(4) .
N3 C25 1.391(5) .
N3 C22 1.469(4) .
N4 C23 1.326(4) .
N4 C24 1.389(4) .
N4 Co2 2.061(2) 4_566
C1 C10 1.503(4) .
C2 C3 1.491(4) .
C3 C5 1.387(4) .
C3 C4 1.402(4) .
C4 C8 1.384(4) .
C4 H4A 0.9400 .
C5 C9 1.390(4) .
C5 H5A 0.9400 .
C6 C7 1.497(4) .
C7 C8 1.388(4) 1_565
C7 C9 1.400(4) 1_565
C8 C7 1.388(4) 1_545
C8 H8A 0.9400 .
C9 C7 1.400(4) 1_545
C9 H9A 0.9400 .
C10 C16 1.388(4) .
C10 C11 1.395(4) .
C11 C12 1.388(4) .
C11 H11 0.9400 .
C12 C13 1.393(4) .
C12 H12 0.9400 .
C13 C15 1.382(4) .
C13 C14 1.499(4) .
C15 C16 1.389(4) .
C15 H15 0.9400 .
C16 H16 0.9400 .
C17 C27 1.478(5) .
C18 C19 1.342(5) .
C18 H18 0.9400 .
C19 H19 0.9400 .
C20 C21 1.528(5) .
C20 H20A 0.9800 .
C20 H20B 0.9800 .
C21 C22 1.518(5) .
C21 H21A 0.9800 .
C21 H21B 0.9800 .
C22 H22A 0.9800 .
C22 H22B 0.9800 .
C23 C26 1.487(5) .
C24 C25 1.345(5) .
C24 H24 0.9400 .
C25 H25 0.9400 .
C26 H26A 0.9700 .
C26 H26B 0.9700 .
C26 H26C 0.9700 .
C27 H27A 0.9700 .
C27 H27B 0.9700 .
C27 H27C 0.9700 .
O9 C28 1.219(5) .
N5 C28 1.332(5) .
N5 C29 1.449(5) .
N5 C30 1.449(6) .
C28 H28 0.9400 .
C29 H29A 0.9700 .
C29 H29B 0.9700 .
C29 H29C 0.9700 .
C30 H30A 0.9700 .
C30 H30B 0.9700 .
C30 H30C 0.9700 .
O10 C31 1.222(5) .
N6 C31 1.330(6) .
N6 C33 1.452(7) .
N6 C32 1.474(6) .
C31 H31 0.9400 .
C32 H32A 0.9700 .
C32 H32B 0.9700 .
C32 H32C 0.9700 .
C33 H33A 0.9700 .
C33 H33B 0.9700 .
C33 H33C 0.9700 .

loop_
_geom_hbond_atom_site_label_D
_geom_hbond_atom_site_label_H
_geom_hbond_atom_site_label_A
_geom_hbond_distance_DH
_geom_hbond_distance_HA
_geom_hbond_distance_DA
_geom_hbond_angle_DHA
_geom_hbond_site_symmetry_A
C20 H20A O1 0.98 2.60 3.491(4) 151 3_566
C21 H21A O9 0.98 2.54 3.422(5) 150 4_566
C26 H26C O3 0.97 2.39 3.234(4) 145 4_566
C27 H27C O7 0.97 2.44 3.300(4) 147 4_666
C31 H31 O9 0.94 2.46 3.390(6) 168 2_655

loop_
_geom_torsion_atom_site_label_1
_geom_torsion_atom_site_label_2
_geom_torsion_atom_site_label_3
_geom_torsion_atom_site_label_4
_geom_torsion
_geom_torsion_site_symmetry_1
_geom_torsion_site_symmetry_4
Co1 O1 C1 O2 -12.0(5) . .
Co1 O1 C1 C10 168.0(2) . .
Co2 O2 C1 O1 11.4(5) . .
Co2 O2 C1 C10 -168.6(2) . .
Co2 O3 C2 O4 8.6(6) . .
Co2 O3 C2 C3 -169.8(2) . .
Co1 O4 C2 O3 -3.9(5) . .
Co1 O4 C2 C3 174.5(2) . .
O3 C2 C3 C5 -14.4(5) . .
O4 C2 C3 C5 167.2(3) . .
O3 C2 C3 C4 164.7(3) . .
O4 C2 C3 C4 -13.8(5) . .
C5 C3 C4 C8 0.7(5) . .
C2 C3 C4 C8 -178.4(3) . .
C4 C3 C5 C9 0.1(5) . .
C2 C3 C5 C9 179.2(3) . .
Co1 O6 C6 O5 -1.2(5) . .
Co1 O6 C6 C7 176.0(2) . .
Co2 O5 C6 O6 1.8(5) . .
Co2 O5 C6 C7 -175.3(2) . .
O6 C6 C7 C8 16.1(5) . 1_565
O5 C6 C7 C8 -166.5(3) . 1_565
O6 C6 C7 C9 -159.9(3) . 1_565
O5 C6 C7 C9 17.5(5) . 1_565
C3 C4 C8 C7 -1.1(5) . 1_545
C3 C5 C9 C7 -0.5(5) . 1_545
O1 C1 C10 C16 -8.7(5) . .
O2 C1 C10 C16 171.3(3) . .
O1 C1 C10 C11 170.4(3) . .
O2 C1 C10 C11 -9.5(5) . .
C16 C10 C11 C12 -0.9(5) . .
C1 C10 C11 C12 179.9(3) . .
C10 C11 C12 C13 -0.2(5) . .
C11 C12 C13 C15 0.9(5) . .
C11 C12 C13 C14 -177.8(3) . .
Co2 O8 C14 O7 5.5(5) 4_565 .
Co2 O8 C14 C13 -175.0(2) 4_565 .
Co1 O7 C14 O8 -7.9(5) 4_565 .
Co1 O7 C14 C13 172.6(2) 4_565 .
C15 C13 C14 O8 -169.2(3) . .
C12 C13 C14 O8 9.4(4) . .
C15 C13 C14 O7 10.3(5) . .
C12 C13 C14 O7 -171.1(3) . .
C12 C13 C15 C16 -0.4(5) . .
C14 C13 C15 C16 178.2(3) . .
C11 C10 C16 C15 1.4(5) . .
C1 C10 C16 C15 -179.5(3) . .
C13 C15 C16 C10 -0.7(5) . .
C19 N1 C17 N2 0.3(3) . .
Co1 N1 C17 N2 169.2(2) . .
C19 N1 C17 C27 -178.6(3) . .
Co1 N1 C17 C27 -9.7(5) . .
C18 N2 C17 N1 -0.6(4) . .
C20 N2 C17 N1 179.4(3) . .
C18 N2 C17 C27 178.4(3) . .
C20 N2 C17 C27 -1.6(5) . .
C17 N2 C18 C19 0.6(4) . .
C20 N2 C18 C19 -179.4(3) . .
N2 C18 C19 N1 -0.4(4) . .
C17 N1 C19 C18 0.0(4) . .
Co1 N1 C19 C18 -169.5(2) . .
C17 N2 C20 C21 -95.1(4) . .
C18 N2 C20 C21 84.9(4) . .
N2 C20 C21 C22 -62.4(4) . .
C23 N3 C22 C21 76.2(5) . .
C25 N3 C22 C21 -115.8(4) . .
C20 C21 C22 N3 -163.4(3) . .
C24 N4 C23 N3 -0.5(4) . .
Co2 N4 C23 N3 -173.6(2) 4_566 .
C24 N4 C23 C26 179.0(3) . .
Co2 N4 C23 C26 5.8(5) 4_566 .
C25 N3 C23 N4 0.4(4) . .
C22 N3 C23 N4 170.2(3) . .
C25 N3 C23 C26 -179.0(3) . .
C22 N3 C23 C26 -9.3(5) . .
C23 N4 C24 C25 0.4(4) . .
Co2 N4 C24 C25 173.8(2) 4_566 .
N4 C24 C25 N3 -0.1(4) . .
C23 N3 C25 C24 -0.2(4) . .
C22 N3 C25 C24 -170.0(3) . .
C29 N5 C28 O9 -179.3(4) . .
C30 N5 C28 O9 0.5(7) . .
C33 N6 C31 O10 -0.4(8) . .
C32 N6 C31 O10 177.4(4) . .
